data_4346714
loop_
_publ_author_name
'L\'opez-Cabrelles, Javier'
'Gim\'enez-Marqu\'es, M\'onica'
'M\'inguez Espallargas, Guillermo'
'Coronado, Eugenio'

_publ_section_title
;
 Solvent-Free Synthesis of a Pillared Three-Dimensional Coordination
 Polymer with Magnetic Ordering.
;
_journal_issue 21
_journal_name_full 'Inorganic chemistry'
_journal_page_first 10490
_journal_page_last 10496
_journal_paper_doi 10.1021/acs.inorgchem.5b02003
_journal_volume 54
_journal_year 2015
_chemical_formula_sum 'C16 H14 Fe N6'
_chemical_formula_weight 346.18
_space_group_crystal_system monoclinic
_space_group_IT_number 14
_space_group_name_Hall '-P 2ybc'
_space_group_name_H-M_alt 'P 1 21/c 1'
_atom_sites_solution_hydrogens geom
_audit_creation_method SHELXL-2014
_cell_angle_alpha 90
_cell_angle_beta 90.754(3)
_cell_angle_gamma 90
_cell_formula_units_Z 2
_cell_length_a 9.0687(3)
_cell_length_b 7.6924(3)
_cell_length_c 9.8492(4)
_cell_measurement_reflns_used 9077
_cell_measurement_temperature 120(2)
_cell_measurement_theta_max 40.9231
_cell_measurement_theta_min 2.2414
_cell_volume 687.02(4)
_computing_cell_refinement
;
CrysAlisPro, Oxford Diffraction Ltd.,
Version 1.171.33.66 (release 28-04-2010 CrysAlis171 .NET)
(compiled Apr 28 2010,14:27:37)
;
_computing_data_collection
;
CrysAlisPro, Oxford Diffraction Ltd.,
Version 1.171.33.66 (release 28-04-2010 CrysAlis171 .NET)
(compiled Apr 28 2010,14:27:37)
;
_computing_data_reduction
;
CrysAlisPro, Oxford Diffraction Ltd.,
Version 1.171.33.66 (release 28-04-2010 CrysAlis171 .NET)
(compiled Apr 28 2010,14:27:37)
;
_computing_structure_refinement 'SHELXL-2014 (Sheldrick, 2014)'
_computing_structure_solution 'Bruker SHELXTL'
_diffrn_ambient_temperature 120(2)
_diffrn_detector_area_resol_mean 16.0267
_diffrn_measured_fraction_theta_full 1.000
_diffrn_measured_fraction_theta_max 0.981
_diffrn_measurement_device_type 'Xcalibur, Sapphire3, Gemini'
_diffrn_measurement_method '\w scans'
_diffrn_radiation_source 'Enhance (Mo) X-ray Source'
_diffrn_radiation_type MoK\a
_diffrn_radiation_wavelength 0.71073
_diffrn_reflns_av_R_equivalents 0.0322
_diffrn_reflns_av_unetI/netI 0.0406
_diffrn_reflns_Laue_measured_fraction_full 1.000
_diffrn_reflns_Laue_measured_fraction_max 0.981
_diffrn_reflns_limit_h_max 15
_diffrn_reflns_limit_h_min -16
_diffrn_reflns_limit_k_max 13
_diffrn_reflns_limit_k_min -14
_diffrn_reflns_limit_l_max 16
_diffrn_reflns_limit_l_min -17
_diffrn_reflns_number 17680
_diffrn_reflns_point_group_measured_fraction_full 1.000
_diffrn_reflns_point_group_measured_fraction_max 0.981
_diffrn_reflns_theta_full 25.242
_diffrn_reflns_theta_max 41.016
_diffrn_reflns_theta_min 2.246
_exptl_absorpt_coefficient_mu 1.106
_exptl_absorpt_correction_T_max 1.00000
_exptl_absorpt_correction_T_min 0.99360
_exptl_absorpt_correction_type multi-scan
_exptl_absorpt_process_details
;
CrysAlisPro, Oxford Diffraction Ltd.,
Version 1.171.33.66 (release 28-04-2010 CrysAlis171 .NET)
(compiled Apr 28 2010,14:27:37)
Empirical absorption correction using spherical harmonics,
 implemented in SCALE3 ABSPACK scaling algorithm.
;
_exptl_crystal_colour black
_exptl_crystal_density_diffrn 1.673
_exptl_crystal_description ?plate
_exptl_crystal_F_000 356
_exptl_crystal_size_max 0.150
_exptl_crystal_size_mid 0.120
_exptl_crystal_size_min 0.040
_refine_diff_density_max 0.733
_refine_diff_density_min -0.329
_refine_diff_density_rms 0.074
_refine_ls_extinction_method none
_refine_ls_goodness_of_fit_ref 0.946
_refine_ls_hydrogen_treatment constr
_refine_ls_matrix_type full
_refine_ls_number_parameters 106
_refine_ls_number_reflns 4434
_refine_ls_number_restraints 0
_refine_ls_restrained_S_all 0.946
_refine_ls_R_factor_all 0.0348
_refine_ls_R_factor_gt 0.0250
_refine_ls_shift/su_max 0.000
_refine_ls_shift/su_mean 0.000
_refine_ls_structure_factor_coef Fsqd
_refine_ls_weighting_details 'w=1/[\s^2^(Fo^2^)+(0.0376P)^2^] where P=(Fo^2^+2Fc^2^)/3'
_refine_ls_weighting_scheme calc
_refine_ls_wR_factor_gt 0.0663
_refine_ls_wR_factor_ref 0.0676
_reflns_Friedel_coverage 0.000
_reflns_number_gt 3460
_reflns_number_total 4434
_reflns_threshold_expression 'I > 2\s(I)'
_cod_data_source_file ic5b02003_si_001.cif
_cod_data_source_block shelx
_cod_original_sg_symbol_H-M 'P 21/c'
_cod_database_code 4346714
_shelx_space_group_comment
;

The symmetry employed for this shelxl refinement is uniquely defined

by the following loop, which should always be used as a source of

symmetry information in preference to the above space-group names.

They are only intended as comments.

;
_shelx_estimated_absorpt_t_min 0.852
_shelx_estimated_absorpt_t_max 0.957
_shelxl_version_number 2014-3

loop_
_space_group_symop_operation_xyz
'x, y, z'
'-x, y+1/2, -z+1/2'
'-x, -y, -z'
'x, -y-1/2, z-1/2'

loop_
_atom_site_label
_atom_site_type_symbol
_atom_site_fract_x
_atom_site_fract_y
_atom_site_fract_z
_atom_site_U_iso_or_equiv
_atom_site_adp_type
_atom_site_occupancy
_atom_site_site_symmetry_order
_atom_site_calc_flag
_atom_site_refinement_flags_posn
_atom_site_refinement_flags_adp
_atom_site_refinement_flags_occupancy
Fe1 Fe 0.0000 0.0000 0.0000 0.00598(3) Uani 1 2 d S . P
N1 N 0.20656(7) 0.18743(9) 0.00889(6) 0.00886(10) Uani 1 1 d . . .
C2 C 0.32750(9) 0.16280(11) -0.06624(9) 0.01363(14) Uani 1 1 d . . .
H2 H 0.3339 0.0589 -0.1179 0.016 Uiso 1 1 calc R U .
C3 C 0.44365(9) 0.28001(11) -0.07291(10) 0.01529(15) Uani 1 1 d . . .
H3 H 0.5256 0.2557 -0.1290 0.018 Uiso 1 1 calc R U .
C4 C 0.44029(8) 0.43397(10) 0.00277(8) 0.00862(11) Uani 1 1 d . . .
C5 C 0.31605(9) 0.45764(10) 0.08280(8) 0.01088(12) Uani 1 1 d . . .
H5 H 0.3083 0.5579 0.1385 0.013 Uiso 1 1 calc R U .
C6 C 0.20395(9) 0.33528(10) 0.08120(8) 0.01195(13) Uani 1 1 d . . .
H6 H 0.1197 0.3575 0.1348 0.014 Uiso 1 1 calc R U .
N11 N -0.09821(7) 0.14550(8) 0.16670(6) 0.00768(10) Uani 1 1 d . . .
C12 C -0.03710(8) 0.19155(10) 0.28736(7) 0.00777(11) Uani 1 1 d . . .
H12 H 0.0444 0.1316 0.3267 0.009 Uiso 1 1 calc R U .
N13 N -0.10073(7) 0.32878(8) 0.34719(6) 0.00800(10) Uani 1 1 d . . .
C14 C -0.21434(8) 0.37303(10) 0.25858(7) 0.00904(11) Uani 1 1 d . . .
H14 H -0.2826 0.4651 0.2712 0.011 Uiso 1 1 calc R U .
C15 C -0.21207(8) 0.26226(10) 0.14978(8) 0.00910(11) Uani 1 1 d . . .
H15 H -0.2786 0.2655 0.0745 0.011 Uiso 1 1 calc R U .

loop_
_atom_site_aniso_label
_atom_site_aniso_U_11
_atom_site_aniso_U_22
_atom_site_aniso_U_33
_atom_site_aniso_U_23
_atom_site_aniso_U_13
_atom_site_aniso_U_12
Fe1 0.00686(5) 0.00592(6) 0.00518(5) -0.00015(5) 0.00022(4) 0.00023(5)
N1 0.0091(2) 0.0083(2) 0.0092(2) 0.0001(2) -0.00043(18) -0.00078(19)
C2 0.0102(3) 0.0123(3) 0.0184(3) -0.0069(3) 0.0025(2) -0.0028(2)
C3 0.0092(3) 0.0141(3) 0.0227(4) -0.0091(3) 0.0051(3) -0.0033(2)
C4 0.0075(3) 0.0077(3) 0.0106(3) -0.0012(2) -0.0007(2) -0.0003(2)
C5 0.0128(3) 0.0083(3) 0.0116(3) -0.0017(2) 0.0039(2) -0.0020(2)
C6 0.0128(3) 0.0088(3) 0.0143(3) -0.0013(2) 0.0057(2) -0.0023(2)
N11 0.0082(2) 0.0077(2) 0.0071(2) -0.00081(18) -0.00010(17) -0.00026(18)
C12 0.0076(3) 0.0081(3) 0.0076(3) -0.0007(2) -0.0001(2) -0.0002(2)
N13 0.0086(2) 0.0079(2) 0.0074(2) -0.00093(19) 0.00017(17) -0.00050(18)
C14 0.0090(3) 0.0083(3) 0.0098(3) -0.0005(2) -0.0004(2) 0.0010(2)
C15 0.0093(3) 0.0090(3) 0.0090(3) -0.0006(2) -0.0015(2) 0.0005(2)

loop_
_atom_type_symbol
_atom_type_description
_atom_type_scat_dispersion_real
_atom_type_scat_dispersion_imag
_atom_type_scat_source
C C 0.0033 0.0016 'International Tables Vol C Tables 4.2.6.8 and 6.1.1.4'
H H 0.0000 0.0000 'International Tables Vol C Tables 4.2.6.8 and 6.1.1.4'
N N 0.0061 0.0033 'International Tables Vol C Tables 4.2.6.8 and 6.1.1.4'
Fe Fe 0.3463 0.8444 'International Tables Vol C Tables 4.2.6.8 and 6.1.1.4'

loop_
_geom_angle_atom_site_label_1
_geom_angle_atom_site_label_2
_geom_angle_atom_site_label_3
_geom_angle
_geom_angle_site_symmetry_1
_geom_angle_site_symmetry_3
N11 Fe1 N11 180.0 . 3
N11 Fe1 N13 92.17(2) . 4_565
N11 Fe1 N13 87.83(2) 3 4_565
N11 Fe1 N13 87.83(2) . 2_545
N11 Fe1 N13 92.17(2) 3 2_545
N13 Fe1 N13 180.00(5) 4_565 2_545
N11 Fe1 N1 89.45(2) . .
N11 Fe1 N1 90.55(2) 3 .
N13 Fe1 N1 88.96(2) 4_565 .
N13 Fe1 N1 91.04(2) 2_545 .
N11 Fe1 N1 90.55(2) . 3
N11 Fe1 N1 89.45(2) 3 3
N13 Fe1 N1 91.04(2) 4_565 3
N13 Fe1 N1 88.96(2) 2_545 3
N1 Fe1 N1 180.0 . 3
C6 N1 C2 115.57(7) . .
C6 N1 Fe1 121.12(5) . .
C2 N1 Fe1 123.04(5) . .
N1 C2 C3 124.01(7) . .
N1 C2 H2 118.0 . .
C3 C2 H2 118.0 . .
C2 C3 C4 120.14(7) . .
C2 C3 H3 119.9 . .
C4 C3 H3 119.9 . .
C5 C4 C3 115.76(7) . .
C5 C4 C4 121.71(9) . 3_665
C3 C4 C4 122.52(9) . 3_665
C6 C5 C4 120.18(7) . .
C6 C5 H5 119.9 . .
C4 C5 H5 119.9 . .
N1 C6 C5 124.31(7) . .
N1 C6 H6 117.8 . .
C5 C6 H6 117.8 . .
C12 N11 C15 103.51(6) . .
C12 N11 Fe1 128.90(5) . .
C15 N11 Fe1 123.73(5) . .
N13 C12 N11 114.72(6) . .
N13 C12 H12 122.6 . .
N11 C12 H12 122.6 . .
C12 N13 C14 103.72(6) . .
C12 N13 Fe1 126.62(5) . 2
C14 N13 Fe1 125.85(5) . 2
C15 C14 N13 108.77(6) . .
C15 C14 H14 125.6 . .
N13 C14 H14 125.6 . .
C14 C15 N11 109.27(6) . .
C14 C15 H15 125.4 . .
N11 C15 H15 125.4 . .

loop_
_geom_bond_atom_site_label_1
_geom_bond_atom_site_label_2
_geom_bond_distance
_geom_bond_site_symmetry_2
Fe1 N11 2.1863(6) .
Fe1 N11 2.1864(6) 3
Fe1 N13 2.1904(6) 4_565
Fe1 N13 2.1904(6) 2_545
Fe1 N1 2.3645(6) .
Fe1 N1 2.3645(6) 3
N1 C6 1.3423(10) .
N1 C2 1.3445(10) .
C2 C3 1.3888(11) .
C2 H2 0.9500 .
C3 C4 1.3999(11) .
C3 H3 0.9500 .
C4 C5 1.3954(11) .
C4 C4 1.4865(15) 3_665
C5 C6 1.3854(11) .
C5 H5 0.9500 .
C6 H6 0.9500 .
N11 C12 1.3518(9) .
N11 C15 1.3770(10) .
C12 N13 1.3430(10) .
C12 H12 0.9500 .
N13 C14 1.3839(9) .
N13 Fe1 2.1905(6) 2
C14 C15 1.3694(10) .
C14 H14 0.9500 .
C15 H15 0.9500 .
